data_4334090
loop_
_publ_author_name
'Saskia Stegmaier'
'Thomas F. F\"assler'

_publ_contact_author_address
;Department Chemie
Technische Universit\"at M\"unchen
Lichtenbergstr. 4
85747 Garching
Germany
;
_publ_contact_author_email thomas.faessler@lrz.tu-muenchen.de
_publ_contact_author_fax '+49 89 28913186'
_publ_contact_author_name 'Prof. Dr. Thomas F. F\"assler'
_publ_contact_author_phone '+49 89 28913134'
_publ_section_title
;
 Lithium-Stuffed Diamond Polytype Zn-Tt Structures (Tt = Sn, Ge): The Two
 Lithium-Zinc-Tetrelides Li3Zn2Sn4 and Li2ZnGe3
;
_journal_name_full 'Inorganic Chemistry'
_journal_page_first 2809
_journal_page_last 2816
_journal_paper_doi 10.1021/ic3011037
_journal_volume 52
_journal_year 2013
_chemical_formula_sum 'Ge3 Li2 Zn'
_chemical_formula_weight 297.02
_space_group_IT_number 194
_symmetry_cell_setting hexagonal
_symmetry_Int_Tables_number 194
_symmetry_space_group_name_Hall '-P 6c 2c'
_symmetry_space_group_name_H-M 'P 63/m m c'
_atom_sites_solution_primary direct
_atom_sites_solution_secondary difmap
_audit_creation_method 'manual editing of SHELXL-97 cif-file'
_cell_angle_alpha 90.00
_cell_angle_beta 90.00
_cell_angle_gamma 120.00
_cell_formula_units_Z 1
_cell_length_a 4.1673(6)
_cell_length_b 4.1673(6)
_cell_length_c 6.7543(14)
_cell_measurement_temperature 125
_cell_volume 101.58(3)
_computing_cell_refinement
;
CrysAlis RED, Oxford Diffraction Ltd.,
Version 1.171.33.34d (release 27-02-2009 CrysAlis171 .NET)
(compiled Feb 27 2009,15:38:38)
;
_computing_data_collection
;
CrysAlis CCD, Oxford Diffraction Ltd.,
Version 1.171.33.34d (release 27-02-2009 CrysAlis171 .NET)
(compiled Feb 27 2009,15:38:38)
;
_computing_data_reduction
;
CrysAlis RED, Oxford Diffraction Ltd.,
Version 1.171.33.34d (release 27-02-2009 CrysAlis171 .NET)
(compiled Feb 27 2009,15:38:38)
;
_computing_structure_refinement 'SHELXL-97 (Sheldrick, 1997)'
_computing_structure_solution 'SHELXS-97 (Sheldrick, 1990)'
_diffrn_ambient_temperature 125
_diffrn_measured_fraction_theta_full 0.926
_diffrn_measured_fraction_theta_max 0.926
_diffrn_measurement_device_type 'Goniometer KM4/Xcalibur, detector: Sapphire3'
_diffrn_measurement_method '\w and \j scans'
_diffrn_radiation_monochromator graphite
_diffrn_radiation_probe x-ray
_diffrn_radiation_source 'fine-focus sealed tube'
_diffrn_radiation_type MoK\a
_diffrn_radiation_wavelength 0.71073
_diffrn_reflns_av_R_equivalents 0.0359
_diffrn_reflns_av_sigmaI/netI 0.0149
_diffrn_reflns_limit_h_max 6
_diffrn_reflns_limit_h_min -6
_diffrn_reflns_limit_k_max 6
_diffrn_reflns_limit_k_min -3
_diffrn_reflns_limit_l_max 9
_diffrn_reflns_limit_l_min -9
_diffrn_reflns_number 973
_diffrn_reflns_theta_full 30.95
_diffrn_reflns_theta_max 30.95
_diffrn_reflns_theta_min 5.65
_exptl_absorpt_coefficient_mu 27.568
_exptl_absorpt_correction_T_max 1.00000
_exptl_absorpt_correction_T_min 0.49256
_exptl_absorpt_correction_type empirical
_exptl_absorpt_process_details
;
CrysAlis RED, Oxford Diffraction Ltd.,
Version 1.171.33.34d (release 27-02-2009 CrysAlis171 .NET)
(compiled Feb 27 2009,15:38:38)
empirical absorption correction using spherical harmonics,
 implemented in SCALE3 ABSPACK scaling algorithm.
;
_exptl_crystal_colour 'lustrous dark silver'
_exptl_crystal_density_diffrn 4.855
_exptl_crystal_description 'block shaped'
_exptl_crystal_F_000 132
_exptl_crystal_size_max 0.10
_exptl_crystal_size_mid 0.09
_exptl_crystal_size_min 0.06
_refine_diff_density_max 0.822
_refine_diff_density_min -0.609
_refine_diff_density_rms 0.136
_refine_ls_extinction_coef 0.084(8)
_refine_ls_extinction_expression Fc^*^=kFc[1+0.001xFc^2^\l^3^/sin(2\q)]^-1/4^
_refine_ls_extinction_method SHELXL
_refine_ls_goodness_of_fit_ref 1.242
_refine_ls_matrix_type full
_refine_ls_number_parameters 8
_refine_ls_number_reflns 81
_refine_ls_number_restraints 1
_refine_ls_restrained_S_all 1.234
_refine_ls_R_factor_all 0.0184
_refine_ls_R_factor_gt 0.0150
_refine_ls_shift/su_max 0.000
_refine_ls_shift/su_mean 0.000
_refine_ls_structure_factor_coef Fsqd
_refine_ls_weighting_details 'calc w=1/[\s^2^(Fo^2^)+(0.0117P)^2^+0.2205P] where P=(Fo^2^+2Fc^2^)/3'
_refine_ls_weighting_scheme calc
_refine_ls_wR_factor_gt 0.0326
_refine_ls_wR_factor_ref 0.0328
_reflns_number_gt 70
_reflns_number_total 81
_reflns_threshold_expression >2sigma(I)
_cod_data_source_file ic3011037_si_002_1.cif
_cod_data_source_block Li2ZnGe3
_cod_database_code 4334090

loop_
_symmetry_equiv_pos_as_xyz
'x, y, z'
'-y, x-y, z'
'-x+y, -x, z'
'-x, -y, z+1/2'
'y, -x+y, z+1/2'
'x-y, x, z+1/2'
'y, x, -z'
'x-y, -y, -z'
'-x, -x+y, -z'
'-y, -x, -z+1/2'
'-x+y, y, -z+1/2'
'x, x-y, -z+1/2'
'-x, -y, -z'
'y, -x+y, -z'
'x-y, x, -z'
'x, y, -z-1/2'
'-y, x-y, -z-1/2'
'-x+y, -x, -z-1/2'
'-y, -x, z'
'-x+y, y, z'
'x, x-y, z'
'y, x, z-1/2'
'x-y, -y, z-1/2'
'-x, -x+y, z-1/2'

loop_
_atom_site_label
_atom_site_type_symbol
_atom_site_fract_x
_atom_site_fract_y
_atom_site_fract_z
_atom_site_U_iso_or_equiv
_atom_site_adp_type
_atom_site_occupancy
_atom_site_symmetry_multiplicity
_atom_site_calc_flag
_atom_site_refinement_flags
Ge1 Ge 0.3333 0.6667 0.05692(7) 0.0092(2) Uani 0.7500(1) 6 d SP
Zn1 Zn 0.3333 0.6667 0.05692(7) 0.0092(2) Uani 0.2500(1) 6 d SP
Li1 Li 0.0000 0.0000 0.2500 0.026(3) Uani 1 12 d S

loop_
_atom_site_aniso_label
_atom_site_aniso_U_11
_atom_site_aniso_U_22
_atom_site_aniso_U_33
_atom_site_aniso_U_23
_atom_site_aniso_U_13
_atom_site_aniso_U_12
Ge1 0.0092(3) 0.0092(3) 0.0093(3) 0.000 0.000 0.00459(14)
Zn1 0.0092(3) 0.0092(3) 0.0093(3) 0.000 0.000 0.00459(14)
Li1 0.024(5) 0.024(5) 0.030(7) 0.000 0.000 0.012(3)

loop_
_atom_type_symbol
_atom_type_description
_atom_type_scat_dispersion_real
_atom_type_scat_dispersion_imag
_atom_type_scat_source
Li Li -0.0003 0.0001 'International Tables Vol C Tables 4.2.6.8 and 6.1.1.4'
Zn Zn 0.2839 1.4301 'International Tables Vol C Tables 4.2.6.8 and 6.1.1.4'
Ge Ge 0.1547 1.8001 'International Tables Vol C Tables 4.2.6.8 and 6.1.1.4'

loop_
_geom_angle_atom_site_label_1
_geom_angle_atom_site_label_2
_geom_angle_atom_site_label_3
_geom_angle
_geom_angle_site_symmetry_1
_geom_angle_site_symmetry_3
Zn1 Ge1 Zn1 111.16(2) 13_665 13_565
Ge1 Ge1 Zn1 111.16(2) 13_665 13_565
Zn1 Ge1 Ge1 111.16(2) 13_665 13_565
Ge1 Ge1 Ge1 111.16(2) 13_665 13_565
Zn1 Ge1 Zn1 111.16(2) 13_665 13_675
Ge1 Ge1 Zn1 111.16(2) 13_665 13_675
Zn1 Ge1 Zn1 111.16(2) 13_565 13_675
Ge1 Ge1 Zn1 111.16(2) 13_565 13_675
Zn1 Ge1 Ge1 111.16(2) 13_665 13_675
Ge1 Ge1 Ge1 111.16(2) 13_665 13_675
Zn1 Ge1 Ge1 111.16(2) 13_565 13_675
Ge1 Ge1 Ge1 111.16(2) 13_565 13_675
Zn1 Ge1 Zn1 107.72(2) 13_665 16_556
Ge1 Ge1 Zn1 107.72(2) 13_665 16_556
Zn1 Ge1 Zn1 107.72(2) 13_565 16_556
Ge1 Ge1 Zn1 107.72(2) 13_565 16_556
Zn1 Ge1 Zn1 107.72(2) 13_675 16_556
Ge1 Ge1 Zn1 107.72(2) 13_675 16_556
Zn1 Ge1 Ge1 107.72(2) 13_665 16_556
Ge1 Ge1 Ge1 107.72(2) 13_665 16_556
Zn1 Ge1 Ge1 107.72(2) 13_565 16_556
Ge1 Ge1 Ge1 107.72(2) 13_565 16_556
Zn1 Ge1 Ge1 107.72(2) 13_675 16_556
Ge1 Ge1 Ge1 107.72(2) 13_675 16_556
Zn1 Ge1 Li1 74.118(10) 13_665 .
Ge1 Ge1 Li1 74.118(10) 13_665 .
Zn1 Ge1 Li1 74.119(10) 13_565 .
Ge1 Ge1 Li1 74.119(10) 13_565 .
Zn1 Ge1 Li1 169.27(3) 13_675 .
Ge1 Ge1 Li1 169.27(3) 13_675 .
Zn1 Ge1 Li1 61.541(11) 16_556 .
Ge1 Ge1 Li1 61.541(11) 16_556 .
Zn1 Ge1 Li1 169.27(3) 13_665 1_565
Ge1 Ge1 Li1 169.27(3) 13_665 1_565
Zn1 Ge1 Li1 74.118(10) 13_565 1_565
Ge1 Ge1 Li1 74.118(10) 13_565 1_565
Zn1 Ge1 Li1 74.118(10) 13_675 1_565
Ge1 Ge1 Li1 74.118(10) 13_675 1_565
Zn1 Ge1 Li1 61.542(11) 16_556 1_565
Ge1 Ge1 Li1 61.542(11) 16_556 1_565
Li1 Ge1 Li1 99.171(13) . 1_565
Zn1 Ge1 Li1 74.119(10) 13_665 1_665
Ge1 Ge1 Li1 74.119(10) 13_665 1_665
Zn1 Ge1 Li1 169.26(3) 13_565 1_665
Ge1 Ge1 Li1 169.26(3) 13_565 1_665
Zn1 Ge1 Li1 74.119(10) 13_675 1_665
Ge1 Ge1 Li1 74.119(10) 13_675 1_665
Zn1 Ge1 Li1 61.541(10) 16_556 1_665
Ge1 Ge1 Li1 61.541(10) 16_556 1_665
Li1 Ge1 Li1 99.171(13) . 1_665
Li1 Ge1 Li1 99.171(14) 1_565 1_665
Zn1 Ge1 Li1 55.977(12) 13_665 13
Ge1 Ge1 Li1 55.977(12) 13_665 13
Zn1 Ge1 Li1 55.978(12) 13_565 13
Ge1 Ge1 Li1 55.978(12) 13_565 13
Zn1 Ge1 Li1 121.53(3) 13_675 13
Ge1 Ge1 Li1 121.53(3) 13_675 13
Zn1 Ge1 Li1 130.749(10) 16_556 13
Ge1 Ge1 Li1 130.749(10) 16_556 13
Li1 Ge1 Li1 69.207(13) . 13
Li1 Ge1 Li1 130.096(5) 1_565 13
Li1 Ge1 Li1 130.096(6) 1_665 13
Zn1 Li1 Ge1 99.172(14) 1_445 .
Ge1 Li1 Ge1 99.172(14) 1_445 .
Zn1 Li1 Zn1 127.847(6) 1_445 16_556
Ge1 Li1 Zn1 127.847(6) 1_445 16_556
Ge1 Li1 Zn1 56.92(2) . 16_556
Zn1 Li1 Ge1 127.847(6) 1_445 16_556
Ge1 Li1 Ge1 127.847(6) 1_445 16_556
Ge1 Li1 Ge1 56.92(2) . 16_556
Zn1 Li1 Zn1 56.92(2) 1_445 16_446
Ge1 Li1 Zn1 56.92(2) 1_445 16_446
Ge1 Li1 Zn1 127.846(5) . 16_446
Zn1 Li1 Zn1 99.171(14) 16_556 16_446
Ge1 Li1 Zn1 99.171(14) 16_556 16_446
Zn1 Li1 Ge1 56.92(2) 1_445 16_446
Ge1 Li1 Ge1 56.92(2) 1_445 16_446
Ge1 Li1 Ge1 127.846(5) . 16_446
Zn1 Li1 Ge1 99.171(14) 16_556 16_446
Ge1 Li1 Ge1 99.171(14) 16_556 16_446
Zn1 Li1 Zn1 99.171(14) 1_445 1_545
Ge1 Li1 Zn1 99.171(14) 1_445 1_545
Ge1 Li1 Zn1 99.172(14) . 1_545
Zn1 Li1 Zn1 127.845(5) 16_556 1_545
Ge1 Li1 Zn1 127.845(5) 16_556 1_545
Zn1 Li1 Zn1 127.845(5) 16_446 1_545
Ge1 Li1 Zn1 127.845(5) 16_446 1_545
Zn1 Li1 Ge1 99.171(14) 1_445 1_545
Ge1 Li1 Ge1 99.171(14) 1_445 1_545
Ge1 Li1 Ge1 99.172(14) . 1_545
Zn1 Li1 Ge1 127.845(5) 16_556 1_545
Ge1 Li1 Ge1 127.845(5) 16_556 1_545
Zn1 Li1 Ge1 127.845(5) 16_446 1_545
Ge1 Li1 Ge1 127.845(5) 16_446 1_545
Zn1 Li1 Zn1 127.845(5) 1_445 16_546
Ge1 Li1 Zn1 127.845(5) 1_445 16_546
Ge1 Li1 Zn1 127.846(6) . 16_546
Zn1 Li1 Zn1 99.171(14) 16_556 16_546
Ge1 Li1 Zn1 99.171(14) 16_556 16_546
Zn1 Li1 Zn1 99.171(14) 16_446 16_546
Ge1 Li1 Zn1 99.171(14) 16_446 16_546
Zn1 Li1 Zn1 56.92(2) 1_545 16_546
Ge1 Li1 Zn1 56.92(2) 1_545 16_546
Zn1 Li1 Ge1 127.845(5) 1_445 16_546
Ge1 Li1 Ge1 127.845(5) 1_445 16_546
Ge1 Li1 Ge1 127.846(6) . 16_546
Zn1 Li1 Ge1 99.171(14) 16_556 16_546
Ge1 Li1 Ge1 99.171(14) 16_556 16_546
Zn1 Li1 Ge1 99.171(14) 16_446 16_546
Ge1 Li1 Ge1 99.171(14) 16_446 16_546
Zn1 Li1 Ge1 56.92(2) 1_545 16_546
Ge1 Li1 Ge1 56.92(2) 1_545 16_546

loop_
_geom_bond_atom_site_label_1
_geom_bond_atom_site_label_2
_geom_bond_distance
_geom_bond_site_symmetry_2
Ge1 Zn1 2.5259(4) 13_665
Ge1 Ge1 2.5259(4) 13_665
Ge1 Zn1 2.5259(4) 13_565
Ge1 Ge1 2.5259(4) 13_565
Ge1 Zn1 2.5259(4) 13_675
Ge1 Ge1 2.5259(4) 13_675
Ge1 Zn1 2.6082(11) 16_556
Ge1 Ge1 2.6082(11) 16_556
Ge1 Li1 2.7367(4) .
Ge1 Li1 2.7367(4) 1_565
Ge1 Li1 2.7367(4) 1_665
Ge1 Li1 3.1759(5) 13
Li1 Zn1 2.7367(4) 1_445
Li1 Ge1 2.7367(4) 1_445
Li1 Zn1 2.7367(4) 16_556
Li1 Ge1 2.7367(4) 16_556
Li1 Zn1 2.7367(4) 16_446
Li1 Ge1 2.7367(4) 16_446
Li1 Zn1 2.7367(4) 1_545
Li1 Ge1 2.7367(4) 1_545
Li1 Zn1 2.7367(4) 16_546
Li1 Ge1 2.7367(4) 16_546
